data_4133699
loop_
_publ_author_name
'Arnold, Amela'
'Sherbow, Tobias J.'
'Sayler, Richard I.'
'Britt, R. David'
'Thompson, Emily J.'
'Mu\~noz, M Teresa'
'Fettinger, James C.'
'Berben, Louise A.'

_publ_section_title
;
 Organic Electron Delocalization Modulated by Ligand Charge States in
 [L<sub>2</sub>M]<sup> <i>n-</i> </sup> Complexes of Group 13 Ions.
;
_journal_issue 40
_journal_name_full 'Journal of the American Chemical Society'
_journal_page_first 15792
_journal_page_last 15803
_journal_paper_doi 10.1021/jacs.9b05602
_journal_volume 141
_journal_year 2019
_chemical_formula_moiety 'C33 H27 Al Cl2 N3 O2, C6 H6'
_chemical_formula_sum 'C39 H33 Al Cl2 N3 O2'
_chemical_formula_weight 673.56
_space_group_crystal_system monoclinic
_space_group_IT_number 14
_space_group_name_Hall '-P 2ybc'
_space_group_name_H-M_alt 'P 1 21/c 1'
_atom_sites_solution_hydrogens geom
_audit_creation_method SHELXL-2018/3
_cell_angle_alpha 90
_cell_angle_beta 91.2170(7)
_cell_angle_gamma 90
_cell_formula_units_Z 4
_cell_length_a 17.8085(3)
_cell_length_b 11.5261(2)
_cell_length_c 16.7708(2)
_cell_measurement_reflns_used 9882
_cell_measurement_temperature 90(2)
_cell_measurement_theta_max 72.07
_cell_measurement_theta_min 5.25
_cell_volume 3441.64(9)
_computing_cell_refinement 'SAINT (8.37a) (Bruker, 2016)'
_computing_data_collection 'Apex2 (2014.9-1) (Bruker, 2014)'
_computing_data_reduction 'SAINT (8.37a) (Bruker, 2016)'
_computing_molecular_graphics 'Bruker SHELXTL'
_computing_publication_material 'Bruker SHELXTL'
_computing_structure_refinement 'SHELXL-2018/3 (Sheldrick, 2018)'
_computing_structure_solution 'SHELXT (Sheldrick, 2014)'
_diffrn_ambient_temperature 90(2)
_diffrn_measured_fraction_theta_full 0.991
_diffrn_measured_fraction_theta_max 0.957
_diffrn_measurement_device_type 'Bruker APEX-II CCD'
_diffrn_measurement_method '\f and \w scans'
_diffrn_radiation_type CuK\a
_diffrn_radiation_wavelength 1.54178
_diffrn_reflns_av_R_equivalents 0.0195
_diffrn_reflns_av_unetI/netI 0.0247
_diffrn_reflns_Laue_measured_fraction_full 0.991
_diffrn_reflns_Laue_measured_fraction_max 0.957
_diffrn_reflns_limit_h_max 21
_diffrn_reflns_limit_h_min -16
_diffrn_reflns_limit_k_max 13
_diffrn_reflns_limit_k_min -12
_diffrn_reflns_limit_l_max 20
_diffrn_reflns_limit_l_min -20
_diffrn_reflns_number 13802
_diffrn_reflns_point_group_measured_fraction_full 0.991
_diffrn_reflns_point_group_measured_fraction_max 0.957
_diffrn_reflns_theta_full 67.679
_diffrn_reflns_theta_max 72.066
_diffrn_reflns_theta_min 4.968
_exptl_absorpt_coefficient_mu 2.249
_exptl_absorpt_correction_T_max 0.7899
_exptl_absorpt_correction_T_min 0.7052
_exptl_absorpt_correction_type multi-scan
_exptl_absorpt_process_details 'SADABS 2016/2 (Sheldrick, 2016)'
_exptl_crystal_colour Red
_exptl_crystal_density_diffrn 1.300
_exptl_crystal_description Block
_exptl_crystal_F_000 1404
_exptl_crystal_size_max 0.202
_exptl_crystal_size_mid 0.121
_exptl_crystal_size_min 0.117
_refine_diff_density_max 0.298
_refine_diff_density_min -0.233
_refine_diff_density_rms 0.043
_refine_ls_extinction_method none
_refine_ls_goodness_of_fit_ref 1.042
_refine_ls_hydrogen_treatment constr
_refine_ls_matrix_type full
_refine_ls_number_parameters 426
_refine_ls_number_reflns 6484
_refine_ls_number_restraints 0
_refine_ls_restrained_S_all 1.042
_refine_ls_R_factor_all 0.0354
_refine_ls_R_factor_gt 0.0308
_refine_ls_shift/su_max 0.001
_refine_ls_shift/su_mean 0.000
_refine_ls_structure_factor_coef Fsqd
_refine_ls_weighting_details 'w=1/[\s^2^(Fo^2^)+(0.0433P)^2^+1.2590P] where P=(Fo^2^+2Fc^2^)/3'
_refine_ls_weighting_scheme calc
_refine_ls_wR_factor_gt 0.0803
_refine_ls_wR_factor_ref 0.0836
_reflns_Friedel_coverage 0.000
_reflns_number_gt 5767
_reflns_number_total 6484
_reflns_threshold_expression 'I > 2\s(I)'
_cod_data_source_file ja9b05602_si_001.cif
_cod_data_source_block AMA82FMI
_cod_depositor_comments
;
The following automatic conversions were performed:

data item '_exptl_absorpt_correction_type' value 'Multi-scan' was
changed to 'multi-scan' in accordance with the
/home/saulius/struct/COD-crude-data/automatic-downloads/DataCite-retrospective/ACS/depositions/lib/dictionaries/cif_core.dic
dictionary named 'cif_core.dic' version 2.4.2 last updated on
2011-04-26.

Automatic conversion script
Id: cif_fix_values 6909 2019-04-08 15:41:33Z antanas 
;
_cod_original_sg_symbol_H-M 'P 21/c'
_cod_database_code 4133699
_shelx_shelxl_version_number 2018/3
_shelx_space_group_comment
; 
The symmetry employed for this shelxl refinement is uniquely defined 
by the following loop, which should always be used as a source of 
symmetry information in preference to the above space-group names. 
They are only intended as comments. 
;
_shelx_estimated_absorpt_t_min 0.659
_shelx_estimated_absorpt_t_max 0.779

loop_
_space_group_symop_operation_xyz
'x, y, z'
'-x, y+1/2, -z+1/2'
'-x, -y, -z'
'x, -y-1/2, z-1/2'

loop_
_atom_site_label
_atom_site_type_symbol
_atom_site_fract_x
_atom_site_fract_y
_atom_site_fract_z
_atom_site_U_iso_or_equiv
_atom_site_adp_type
_atom_site_occupancy
_atom_site_site_symmetry_order
_atom_site_calc_flag
_atom_site_refinement_flags_posn
_atom_site_refinement_flags_adp
Cl1 Cl 0.30665(2) 0.41342(3) 0.54048(2) 0.01997(9) Uani 1 1 d . .
Cl2 Cl 0.18725(2) 0.58963(3) 0.66151(2) 0.02234(9) Uani 1 1 d . .
Al1 Al 0.27120(2) 0.45352(4) 0.65969(2) 0.01662(10) Uani 1 1 d . .
C1 C 0.19541(7) 0.26635(12) 0.73650(8) 0.0191(3) Uani 1 1 d . .
N1 N 0.19823(6) 0.31633(11) 0.66585(7) 0.0193(2) Uani 1 1 d . .
O1 O 0.20942(6) 0.08877(10) 0.61614(7) 0.0307(3) Uani 1 1 d . .
C2 C 0.25036(7) 0.31072(12) 0.79389(8) 0.0189(3) Uani 1 1 d . .
N2 N 0.29651(6) 0.39260(10) 0.76100(7) 0.0173(2) Uani 1 1 d . .
O2 O 0.50720(5) 0.50586(9) 0.63689(6) 0.0231(2) Uani 1 1 d . .
C3 C 0.25810(8) 0.28126(13) 0.87381(8) 0.0216(3) Uani 1 1 d . .
H3 H 0.225586 0.225838 0.896883 0.026 Uiso 1 1 calc R U
N3 N 0.36437(6) 0.54936(10) 0.68865(7) 0.0174(2) Uani 1 1 d . .
C4 C 0.31480(8) 0.33479(13) 0.91989(8) 0.0226(3) Uani 1 1 d . .
H4 H 0.320412 0.316466 0.974925 0.027 Uiso 1 1 calc R U
C5 C 0.36293(8) 0.41472(13) 0.88541(9) 0.0208(3) Uani 1 1 d . .
H5 H 0.402027 0.449789 0.916375 0.025 Uiso 1 1 calc R U
C6 C 0.35323(7) 0.44266(12) 0.80530(8) 0.0177(3) Uani 1 1 d . .
C7 C 0.39469(7) 0.52718(12) 0.76004(8) 0.0175(3) Uani 1 1 d . .
C8 C 0.13920(8) 0.17839(13) 0.75946(8) 0.0224(3) Uani 1 1 d . .
C9 C 0.16026(10) 0.07109(15) 0.79022(10) 0.0326(4) Uani 1 1 d . .
H9 H 0.211945 0.052240 0.796835 0.039 Uiso 1 1 calc R U
C10 C 0.10545(13) -0.00896(17) 0.81138(11) 0.0449(5) Uani 1 1 d . .
H10 H 0.119720 -0.083231 0.831048 0.054 Uiso 1 1 calc R U
C11 C 0.03032(12) 0.0200(2) 0.80369(11) 0.0473(5) Uani 1 1 d . .
H11 H -0.006914 -0.034241 0.818873 0.057 Uiso 1 1 calc R U
C12 C 0.00898(10) 0.1268(2) 0.77418(10) 0.0417(5) Uani 1 1 d . .
H12 H -0.042744 0.146467 0.769790 0.050 Uiso 1 1 calc R U
C13 C 0.06314(9) 0.20567(16) 0.75089(9) 0.0298(3) Uani 1 1 d . .
H13 H 0.048389 0.278432 0.729046 0.036 Uiso 1 1 calc R U
C14 C 0.15433(8) 0.27332(14) 0.59927(8) 0.0227(3) Uani 1 1 d . .
C15 C 0.16031(8) 0.15763(15) 0.57419(9) 0.0266(3) Uani 1 1 d . .
C16 C 0.11875(9) 0.12032(17) 0.50757(10) 0.0343(4) Uani 1 1 d . .
H16 H 0.121137 0.041468 0.491328 0.041 Uiso 1 1 calc R U
C17 C 0.07398(10) 0.19791(19) 0.46501(10) 0.0387(4) Uani 1 1 d . .
H17 H 0.045621 0.171739 0.419882 0.046 Uiso 1 1 calc R U
C18 C 0.07023(9) 0.31266(18) 0.48756(10) 0.0361(4) Uani 1 1 d . .
H18 H 0.040318 0.365837 0.457484 0.043 Uiso 1 1 calc R U
C19 C 0.11061(8) 0.35016(16) 0.55474(9) 0.0285(3) Uani 1 1 d . .
H19 H 0.108175 0.429313 0.570263 0.034 Uiso 1 1 calc R U
C20 C 0.20447(11) -0.03359(16) 0.60211(13) 0.0434(5) Uani 1 1 d . .
H20A H 0.152085 -0.058574 0.606178 0.065 Uiso 1 1 calc R U
H20B H 0.235459 -0.074792 0.641925 0.065 Uiso 1 1 calc R U
H20C H 0.222458 -0.051136 0.548622 0.065 Uiso 1 1 calc R U
C21 C 0.46483(8) 0.57865(12) 0.79266(8) 0.0183(3) Uani 1 1 d . .
C22 C 0.52069(8) 0.50633(13) 0.82472(8) 0.0215(3) Uani 1 1 d . .
H22 H 0.511962 0.425246 0.828679 0.026 Uiso 1 1 calc R U
C23 C 0.58894(8) 0.55242(14) 0.85083(9) 0.0246(3) Uani 1 1 d . .
H23 H 0.627102 0.502595 0.871548 0.030 Uiso 1 1 calc R U
C24 C 0.60154(8) 0.67111(14) 0.84673(9) 0.0244(3) Uani 1 1 d . .
H24 H 0.648464 0.702372 0.864076 0.029 Uiso 1 1 calc R U
C25 C 0.54553(8) 0.74396(13) 0.81729(9) 0.0232(3) Uani 1 1 d . .
H25 H 0.553565 0.825413 0.816035 0.028 Uiso 1 1 calc R U
C26 C 0.47761(8) 0.69805(13) 0.78957(8) 0.0203(3) Uani 1 1 d . .
H26 H 0.439772 0.748142 0.768460 0.024 Uiso 1 1 calc R U
C27 C 0.40010(8) 0.62458(12) 0.63271(8) 0.0181(3) Uani 1 1 d . .
C28 C 0.47281(8) 0.60095(12) 0.60517(8) 0.0199(3) Uani 1 1 d . .
C29 C 0.50396(8) 0.67248(13) 0.54767(8) 0.0232(3) Uani 1 1 d . .
H29 H 0.553109 0.657408 0.529328 0.028 Uiso 1 1 calc R U
C30 C 0.46332(9) 0.76571(13) 0.51713(8) 0.0240(3) Uani 1 1 d . .
H30 H 0.485041 0.814659 0.478315 0.029 Uiso 1 1 calc R U
C31 C 0.39140(9) 0.78794(13) 0.54278(9) 0.0235(3) Uani 1 1 d . .
H31 H 0.363571 0.851318 0.521207 0.028 Uiso 1 1 calc R U
C32 C 0.36000(8) 0.71680(13) 0.60045(8) 0.0210(3) Uani 1 1 d . .
H32 H 0.310505 0.731782 0.617809 0.025 Uiso 1 1 calc R U
C33 C 0.58530(8) 0.49047(15) 0.62147(10) 0.0304(4) Uani 1 1 d . .
H33A H 0.591667 0.473136 0.564802 0.046 Uiso 1 1 calc R U
H33B H 0.605076 0.426027 0.653732 0.046 Uiso 1 1 calc R U
H33C H 0.612650 0.561706 0.635304 0.046 Uiso 1 1 calc R U
C41 C 0.20226(11) 0.68628(17) 0.46221(10) 0.0378(4) Uani 1 1 d . .
H41 H 0.220405 0.624330 0.494630 0.045 Uiso 1 1 calc R U
C42 C 0.24831(10) 0.73595(19) 0.40642(10) 0.0395(4) Uani 1 1 d . .
H42 H 0.298059 0.708019 0.400421 0.047 Uiso 1 1 calc R U
C43 C 0.22212(10) 0.82602(18) 0.35946(10) 0.0367(4) Uani 1 1 d . .
H43 H 0.253884 0.860343 0.321242 0.044 Uiso 1 1 calc R U
C44 C 0.14960(10) 0.86643(16) 0.36797(10) 0.0325(4) Uani 1 1 d . .
H44 H 0.131712 0.928833 0.335806 0.039 Uiso 1 1 calc R U
C45 C 0.10306(9) 0.81619(15) 0.42321(9) 0.0304(3) Uani 1 1 d . .
H45 H 0.052973 0.843078 0.428359 0.036 Uiso 1 1 calc R U
C46 C 0.12964(10) 0.72676(16) 0.47090(10) 0.0329(4) Uani 1 1 d . .
H46 H 0.098136 0.693064 0.509613 0.039 Uiso 1 1 calc R U

loop_
_atom_site_aniso_label
_atom_site_aniso_U_11
_atom_site_aniso_U_22
_atom_site_aniso_U_33
_atom_site_aniso_U_23
_atom_site_aniso_U_13
_atom_site_aniso_U_12
Cl1 0.01875(16) 0.02165(17) 0.01968(15) -0.00150(12) 0.00472(12) -0.00056(12)
Cl2 0.01729(16) 0.02519(19) 0.02464(17) 0.00053(13) 0.00318(12) 0.00538(12)
Al1 0.01366(19) 0.0189(2) 0.01741(19) 0.00097(15) 0.00205(15) 0.00057(15)
C1 0.0146(6) 0.0191(7) 0.0237(7) 0.0005(5) 0.0025(5) 0.0001(5)
N1 0.0146(5) 0.0224(6) 0.0209(5) 0.0012(5) 0.0013(4) -0.0027(5)
O1 0.0233(5) 0.0288(6) 0.0401(6) -0.0095(5) 0.0003(5) -0.0012(4)
C2 0.0139(6) 0.0185(7) 0.0243(7) 0.0007(5) 0.0026(5) -0.0007(5)
N2 0.0149(5) 0.0178(6) 0.0192(5) 0.0013(4) 0.0016(4) -0.0014(4)
O2 0.0186(5) 0.0222(5) 0.0290(5) 0.0039(4) 0.0079(4) 0.0023(4)
C3 0.0195(7) 0.0212(7) 0.0241(7) 0.0047(6) 0.0035(5) -0.0014(6)
N3 0.0159(5) 0.0169(6) 0.0194(5) 0.0005(4) 0.0026(4) 0.0003(4)
C4 0.0215(7) 0.0253(8) 0.0209(7) 0.0040(6) 0.0002(5) -0.0006(6)
C5 0.0185(7) 0.0207(7) 0.0233(7) -0.0001(6) -0.0011(5) -0.0004(5)
C6 0.0141(6) 0.0172(7) 0.0220(6) -0.0004(5) 0.0016(5) 0.0008(5)
C7 0.0163(6) 0.0148(6) 0.0214(6) -0.0016(5) 0.0033(5) 0.0026(5)
C8 0.0219(7) 0.0255(8) 0.0199(6) 0.0001(6) 0.0007(5) -0.0072(6)
C9 0.0386(9) 0.0269(9) 0.0322(8) 0.0026(7) -0.0009(7) -0.0060(7)
C10 0.0712(14) 0.0295(10) 0.0339(9) 0.0039(7) 0.0003(9) -0.0215(10)
C11 0.0536(12) 0.0581(13) 0.0305(8) -0.0031(9) 0.0054(8) -0.0410(11)
C12 0.0273(8) 0.0693(14) 0.0285(8) -0.0020(9) 0.0021(7) -0.0223(9)
C13 0.0212(7) 0.0435(10) 0.0246(7) 0.0021(7) 0.0008(6) -0.0078(7)
C14 0.0152(6) 0.0330(8) 0.0199(6) 0.0002(6) 0.0018(5) -0.0071(6)
C15 0.0174(7) 0.0363(9) 0.0262(7) -0.0049(6) 0.0048(6) -0.0049(6)
C16 0.0257(8) 0.0473(11) 0.0302(8) -0.0127(8) 0.0055(6) -0.0102(7)
C17 0.0269(8) 0.0658(13) 0.0233(7) -0.0045(8) -0.0010(6) -0.0155(8)
C18 0.0255(8) 0.0559(12) 0.0266(8) 0.0101(8) -0.0033(6) -0.0095(8)
C19 0.0214(7) 0.0376(9) 0.0265(7) 0.0060(7) 0.0007(6) -0.0075(7)
C20 0.0332(9) 0.0313(10) 0.0656(13) -0.0160(9) -0.0015(9) 0.0019(8)
C21 0.0164(6) 0.0195(7) 0.0191(6) -0.0004(5) 0.0027(5) -0.0014(5)
C22 0.0201(7) 0.0190(7) 0.0255(7) 0.0007(6) 0.0003(6) -0.0013(6)
C23 0.0192(7) 0.0253(8) 0.0293(7) 0.0017(6) -0.0021(6) -0.0010(6)
C24 0.0195(7) 0.0277(8) 0.0261(7) -0.0009(6) -0.0003(6) -0.0068(6)
C25 0.0259(7) 0.0192(7) 0.0246(7) -0.0014(6) 0.0036(6) -0.0053(6)
C26 0.0204(7) 0.0190(7) 0.0215(6) -0.0003(5) 0.0025(5) 0.0009(5)
C27 0.0182(6) 0.0177(7) 0.0185(6) -0.0008(5) 0.0020(5) -0.0043(5)
C28 0.0204(7) 0.0185(7) 0.0209(6) -0.0023(5) 0.0019(5) -0.0018(5)
C29 0.0213(7) 0.0246(8) 0.0239(7) -0.0024(6) 0.0054(6) -0.0040(6)
C30 0.0292(8) 0.0221(8) 0.0208(7) 0.0009(6) 0.0037(6) -0.0080(6)
C31 0.0271(7) 0.0187(7) 0.0246(7) 0.0028(6) -0.0014(6) -0.0012(6)
C32 0.0188(6) 0.0217(7) 0.0227(7) -0.0002(6) 0.0013(5) -0.0011(5)
C33 0.0205(7) 0.0314(9) 0.0397(9) 0.0077(7) 0.0100(7) 0.0058(6)
C41 0.0423(10) 0.0419(11) 0.0292(8) 0.0069(7) -0.0028(7) 0.0107(8)
C42 0.0264(8) 0.0612(13) 0.0308(8) 0.0007(8) -0.0029(7) 0.0070(8)
C43 0.0287(8) 0.0521(12) 0.0293(8) 0.0051(8) -0.0013(7) -0.0113(8)
C44 0.0373(9) 0.0314(9) 0.0286(8) 0.0045(7) -0.0065(7) -0.0038(7)
C45 0.0280(8) 0.0342(9) 0.0289(8) -0.0036(7) -0.0017(6) 0.0016(7)
C46 0.0352(9) 0.0362(9) 0.0274(8) 0.0028(7) 0.0047(7) -0.0032(7)

loop_
_atom_type_symbol
_atom_type_description
_atom_type_scat_dispersion_real
_atom_type_scat_dispersion_imag
_atom_type_scat_source
C C 0.0181 0.0091 'International Tables Vol C Tables 4.2.6.8 and 6.1.1.4'
H H 0.0000 0.0000 'International Tables Vol C Tables 4.2.6.8 and 6.1.1.4'
N N 0.0311 0.0180 'International Tables Vol C Tables 4.2.6.8 and 6.1.1.4'
O O 0.0492 0.0322 'International Tables Vol C Tables 4.2.6.8 and 6.1.1.4'
Al Al 0.2130 0.2455 'International Tables Vol C Tables 4.2.6.8 and 6.1.1.4'
Cl Cl 0.3639 0.7018 'International Tables Vol C Tables 4.2.6.8 and 6.1.1.4'

loop_
_geom_angle_atom_site_label_1
_geom_angle_atom_site_label_2
_geom_angle_atom_site_label_3
_geom_angle
N2 Al1 N3 79.03(5)
N2 Al1 N1 78.87(5)
N3 Al1 N1 156.51(5)
N2 Al1 Cl1 133.32(4)
N3 Al1 Cl1 94.81(4)
N1 Al1 Cl1 94.57(4)
N2 Al1 Cl2 114.13(4)
N3 Al1 Cl2 99.34(4)
N1 Al1 Cl2 96.85(4)
Cl1 Al1 Cl2 112.53(2)
N1 C1 C2 113.81(12)
N1 C1 C8 124.83(12)
C2 C1 C8 121.25(12)
C1 N1 C14 121.09(12)
C1 N1 Al1 114.72(9)
C14 N1 Al1 124.16(9)
C15 O1 C20 116.82(13)
N2 C2 C3 120.53(13)
N2 C2 C1 112.11(12)
C3 C2 C1 127.34(13)
C6 N2 C2 120.82(12)
C6 N2 Al1 119.47(9)
C2 N2 Al1 118.95(9)
C28 O2 C33 117.45(11)
C2 C3 C4 118.74(13)
C2 C3 H3 120.6
C4 C3 H3 120.6
C7 N3 C27 121.87(12)
C7 N3 Al1 115.01(9)
C27 N3 Al1 122.69(9)
C5 C4 C3 120.32(13)
C5 C4 H4 119.8
C3 C4 H4 119.8
C6 C5 C4 119.35(13)
C6 C5 H5 120.3
C4 C5 H5 120.3
N2 C6 C5 120.17(13)
N2 C6 C7 112.21(12)
C5 C6 C7 127.53(13)
N3 C7 C6 113.60(12)
N3 C7 C21 125.52(12)
C6 C7 C21 120.86(12)
C9 C8 C13 119.54(15)
C9 C8 C1 121.83(14)
C13 C8 C1 118.62(14)
C8 C9 C10 119.93(17)
C8 C9 H9 120.0
C10 C9 H9 120.0
C11 C10 C9 119.85(19)
C11 C10 H10 120.1
C9 C10 H10 120.1
C12 C11 C10 120.56(16)
C12 C11 H11 119.7
C10 C11 H11 119.7
C11 C12 C13 119.91(18)
C11 C12 H12 120.0
C13 C12 H12 120.0
C12 C13 C8 120.17(17)
C12 C13 H13 119.9
C8 C13 H13 119.9
C19 C14 C15 119.40(14)
C19 C14 N1 119.19(14)
C15 C14 N1 121.14(14)
O1 C15 C16 123.83(16)
O1 C15 C14 116.74(13)
C16 C15 C14 119.39(16)
C17 C16 C15 120.21(17)
C17 C16 H16 119.9
C15 C16 H16 119.9
C18 C17 C16 120.58(16)
C18 C17 H17 119.7
C16 C17 H17 119.7
C17 C18 C19 119.54(17)
C17 C18 H18 120.2
C19 C18 H18 120.2
C14 C19 C18 120.79(17)
C14 C19 H19 119.6
C18 C19 H19 119.6
O1 C20 H20A 109.5
O1 C20 H20B 109.5
H20A C20 H20B 109.5
O1 C20 H20C 109.5
H20A C20 H20C 109.5
H20B C20 H20C 109.5
C26 C21 C22 119.16(13)
C26 C21 C7 121.29(13)
C22 C21 C7 119.51(13)
C23 C22 C21 120.30(14)
C23 C22 H22 119.9
C21 C22 H22 119.9
C24 C23 C22 120.18(14)
C24 C23 H23 119.9
C22 C23 H23 119.9
C25 C24 C23 119.90(14)
C25 C24 H24 120.0
C23 C24 H24 120.0
C24 C25 C26 120.16(14)
C24 C25 H25 119.9
C26 C25 H25 119.9
C25 C26 C21 120.25(14)
C25 C26 H26 119.9
C21 C26 H26 119.9
C32 C27 C28 119.33(13)
C32 C27 N3 119.14(12)
C28 C27 N3 121.33(13)
O2 C28 C29 124.46(13)
O2 C28 C27 115.90(12)
C29 C28 C27 119.62(13)
C30 C29 C28 120.12(13)
C30 C29 H29 119.9
C28 C29 H29 119.9
C31 C30 C29 120.51(13)
C31 C30 H30 119.7
C29 C30 H30 119.7
C30 C31 C32 119.62(14)
C30 C31 H31 120.2
C32 C31 H31 120.2
C27 C32 C31 120.78(13)
C27 C32 H32 119.6
C31 C32 H32 119.6
O2 C33 H33A 109.5
O2 C33 H33B 109.5
H33A C33 H33B 109.5
O2 C33 H33C 109.5
H33A C33 H33C 109.5
H33B C33 H33C 109.5
C42 C41 C46 120.04(16)
C42 C41 H41 120.0
C46 C41 H41 120.0
C43 C42 C41 120.04(17)
C43 C42 H42 120.0
C41 C42 H42 120.0
C42 C43 C44 119.99(16)
C42 C43 H43 120.0
C44 C43 H43 120.0
C45 C44 C43 120.15(16)
C45 C44 H44 119.9
C43 C44 H44 119.9
C46 C45 C44 119.81(16)
C46 C45 H45 120.1
C44 C45 H45 120.1
C45 C46 C41 119.94(16)
C45 C46 H46 120.0
C41 C46 H46 120.0

loop_
_geom_bond_atom_site_label_1
_geom_bond_atom_site_label_2
_geom_bond_distance
Cl1 Al1 2.1593(5)
Cl2 Al1 2.1678(5)
Al1 N2 1.8843(12)
Al1 N3 2.0433(12)
Al1 N1 2.0507(13)
C1 N1 1.3195(18)
C1 C2 1.4511(19)
C1 C8 1.4813(19)
N1 C14 1.4376(18)
O1 C15 1.365(2)
O1 C20 1.432(2)
C2 N2 1.3747(18)
C2 C3 1.3866(19)
N2 C6 1.3686(18)
O2 C28 1.3585(18)
O2 C33 1.4311(17)
C3 C4 1.402(2)
C3 H3 0.9500
N3 C7 1.3279(18)
N3 C27 1.4359(17)
C4 C5 1.393(2)
C4 H4 0.9500
C5 C6 1.389(2)
C5 H5 0.9500
C6 C7 1.4470(19)
C7 C21 1.4773(19)
C8 C9 1.389(2)
C8 C13 1.395(2)
C9 C10 1.395(2)
C9 H9 0.9500
C10 C11 1.382(3)
C10 H10 0.9500
C11 C12 1.377(3)
C11 H11 0.9500
C12 C13 1.387(2)
C12 H12 0.9500
C13 H13 0.9500
C14 C19 1.387(2)
C14 C15 1.403(2)
C15 C16 1.395(2)
C16 C17 1.386(3)
C16 H16 0.9500
C17 C18 1.378(3)
C17 H17 0.9500
C18 C19 1.392(2)
C18 H18 0.9500
C19 H19 0.9500
C20 H20A 0.9800
C20 H20B 0.9800
C20 H20C 0.9800
C21 C26 1.396(2)
C21 C22 1.397(2)
C22 C23 1.389(2)
C22 H22 0.9500
C23 C24 1.388(2)
C23 H23 0.9500
C24 C25 1.387(2)
C24 H24 0.9500
C25 C26 1.391(2)
C25 H25 0.9500
C26 H26 0.9500
C27 C32 1.384(2)
C27 C28 1.4105(19)
C28 C29 1.393(2)
C29 C30 1.387(2)
C29 H29 0.9500
C30 C31 1.384(2)
C30 H30 0.9500
C31 C32 1.394(2)
C31 H31 0.9500
C32 H32 0.9500
C33 H33A 0.9800
C33 H33B 0.9800
C33 H33C 0.9800
C41 C42 1.381(3)
C41 C46 1.386(2)
C41 H41 0.9500
C42 C43 1.378(3)
C42 H42 0.9500
C43 C44 1.383(3)
C43 H43 0.9500
C44 C45 1.383(2)
C44 H44 0.9500
C45 C46 1.382(2)
C45 H45 0.9500
C46 H46 0.9500

loop_
_geom_hbond_atom_site_label_D
_geom_hbond_atom_site_label_H
_geom_hbond_atom_site_label_A
_geom_hbond_distance_DH
_geom_hbond_distance_HA
_geom_hbond_distance_DA
_geom_hbond_angle_DHA
_geom_hbond_site_symmetry_A
_geom_hbond_publ_flag
C19 H19 Cl2 0.95 2.77 3.5473(18) 140.1 . yes
C29 H29 Cl1 0.95 2.90 3.8411(15) 172.0 3_666 yes
C32 H32 Cl2 0.95 2.85 3.5771(14) 134.4 . yes
C33 H33A Cl1 0.98 2.87 3.5395(16) 126.2 3_666 yes

loop_
_geom_torsion_atom_site_label_1
_geom_torsion_atom_site_label_2
_geom_torsion_atom_site_label_3
_geom_torsion_atom_site_label_4
_geom_torsion
C2 C1 N1 C14 172.20(12)
C8 C1 N1 C14 -11.7(2)
C2 C1 N1 Al1 -6.09(15)
C8 C1 N1 Al1 170.03(11)
N1 C1 C2 N2 -2.83(17)
C8 C1 C2 N2 -179.11(13)
N1 C1 C2 C3 175.51(14)
C8 C1 C2 C3 -0.8(2)
C3 C2 N2 C6 3.1(2)
C1 C2 N2 C6 -178.40(12)
C3 C2 N2 Al1 -166.82(11)
C1 C2 N2 Al1 11.65(16)
N3 Al1 N2 C6 6.31(10)
N1 Al1 N2 C6 178.32(11)
Cl1 Al1 N2 C6 92.56(11)
Cl2 Al1 N2 C6 -89.09(10)
N3 Al1 N2 C2 176.40(11)
N1 Al1 N2 C2 -11.59(10)
Cl1 Al1 N2 C2 -97.35(10)
Cl2 Al1 N2 C2 81.00(11)
N2 C2 C3 C4 -1.3(2)
C1 C2 C3 C4 -179.51(14)
C2 C3 C4 C5 -0.9(2)
C3 C4 C5 C6 1.3(2)
C2 N2 C6 C5 -2.7(2)
Al1 N2 C6 C5 167.19(10)
C2 N2 C6 C7 -179.44(12)
Al1 N2 C6 C7 -9.54(15)
C4 C5 C6 N2 0.5(2)
C4 C5 C6 C7 176.66(14)
C27 N3 C7 C6 -175.53(12)
Al1 N3 C7 C6 -2.87(15)
C27 N3 C7 C21 3.0(2)
Al1 N3 C7 C21 175.62(11)
N2 C6 C7 N3 7.60(17)
C5 C6 C7 N3 -168.84(14)
N2 C6 C7 C21 -170.96(12)
C5 C6 C7 C21 12.6(2)
N1 C1 C8 C9 125.62(16)
C2 C1 C8 C9 -58.5(2)
N1 C1 C8 C13 -55.4(2)
C2 C1 C8 C13 120.44(15)
C13 C8 C9 C10 0.8(2)
C1 C8 C9 C10 179.72(15)
C8 C9 C10 C11 -1.7(3)
C9 C10 C11 C12 0.9(3)
C10 C11 C12 C13 0.9(3)
C11 C12 C13 C8 -1.9(3)
C9 C8 C13 C12 1.1(2)
C1 C8 C13 C12 -177.94(14)
C1 N1 C14 C19 129.83(15)
Al1 N1 C14 C19 -52.04(16)
C1 N1 C14 C15 -56.15(19)
Al1 N1 C14 C15 121.98(13)
C20 O1 C15 C16 -15.0(2)
C20 O1 C15 C14 167.26(14)
C19 C14 C15 O1 174.18(13)
N1 C14 C15 O1 0.2(2)
C19 C14 C15 C16 -3.7(2)
N1 C14 C15 C16 -177.72(13)
O1 C15 C16 C17 -175.52(14)
C14 C15 C16 C17 2.2(2)
C15 C16 C17 C18 0.4(2)
C16 C17 C18 C19 -1.4(2)
C15 C14 C19 C18 2.7(2)
N1 C14 C19 C18 176.85(13)
C17 C18 C19 C14 -0.2(2)
N3 C7 C21 C26 48.4(2)
C6 C7 C21 C26 -133.19(14)
N3 C7 C21 C22 -129.29(15)
C6 C7 C21 C22 49.10(19)
C26 C21 C22 C23 -2.0(2)
C7 C21 C22 C23 175.75(13)
C21 C22 C23 C24 1.3(2)
C22 C23 C24 C25 0.7(2)
C23 C24 C25 C26 -2.0(2)
C24 C25 C26 C21 1.3(2)
C22 C21 C26 C25 0.7(2)
C7 C21 C26 C25 -176.99(13)
C7 N3 C27 C32 -126.36(14)
Al1 N3 C27 C32 61.54(16)
C7 N3 C27 C28 58.88(18)
Al1 N3 C27 C28 -113.22(13)
C33 O2 C28 C29 12.1(2)
C33 O2 C28 C27 -169.22(13)
C32 C27 C28 O2 -176.97(12)
N3 C27 C28 O2 -2.22(19)
C32 C27 C28 C29 1.8(2)
N3 C27 C28 C29 176.53(13)
O2 C28 C29 C30 177.99(13)
C27 C28 C29 C30 -0.6(2)
C28 C29 C30 C31 -0.6(2)
C29 C30 C31 C32 0.8(2)
C28 C27 C32 C31 -1.7(2)
N3 C27 C32 C31 -176.52(13)
C30 C31 C32 C27 0.4(2)
C46 C41 C42 C43 0.1(3)
C41 C42 C43 C44 -0.2(3)
C42 C43 C44 C45 -0.4(3)
C43 C44 C45 C46 1.1(3)
C44 C45 C46 C41 -1.2(3)
C42 C41 C46 C45 0.6(3)
